data_2240350
loop_
_publ_author_name
'Guino-o, Marites A.'
'Folstad, Matthew J.'
'Janzen, Daron E.'

_publ_section_title
;
 Crystal structures of
 2,6-bis[(1<i>H</i>-1,2,4-triazol-1-yl)methyl]pyridine and
 1,1-[pyridine-2,6-diylbis(methylene)]bis(4-methyl-1<i>H</i>-1,2,4-triazol-4-ium)
 iodide triiodide
;
_journal_issue 2
_journal_name_full 'Acta Crystallographica Section E'
_journal_page_first 128
_journal_page_last 132
_journal_paper_doi 10.1107/S2056989014027881
_journal_volume 71
_journal_year 2015
_chemical_formula_iupac 'C11 H11 N7'
_chemical_formula_moiety 'C11 H11 N7'
_chemical_formula_sum 'C11 H11 N7'
_chemical_formula_weight 241.27
_chemical_name_systematic
;
2,6-Bis[(1<i>H</i>-1,2,4-triazol-1-yl)methyl]pyridine
;
_space_group_crystal_system orthorhombic
_space_group_IT_number 33
_space_group_name_Hall 'P 2c -2n'
_space_group_name_H-M_alt 'P n a 21'
_symmetry_space_group_name_Hall 'P 2c -2n'
_symmetry_space_group_name_H-M 'P n a 21'
_atom_sites_solution_hydrogens geom
_audit_creation_method SHELXL-2013
_cell_angle_alpha 90
_cell_angle_beta 90
_cell_angle_gamma 90
_cell_formula_units_Z 4
_cell_length_a 14.465(3)
_cell_length_b 18.742(4)
_cell_length_c 4.3230(9)
_cell_measurement_reflns_used 8485
_cell_measurement_temperature 173(2)
_cell_measurement_theta_max 26.53
_cell_measurement_theta_min 3.02
_cell_volume 1172.0(4)
_computing_cell_refinement
;
<i>CrystalClear-SM Expert</i> (Rigaku, 2011
;
_computing_data_collection
;
<i>CrystalClear-SM Expert</i> (Rigaku, 2011)
;
_computing_data_reduction
;
<i>CrystalClear-SM Expert</i> (Rigaku, 2011
;
_computing_molecular_graphics
;
CrystalStructure (Rigaku, 2010)
;
_computing_publication_material
;
CrystalStructure (Rigaku, 2010)
;
_computing_structure_refinement
;
SHELXL2013 (Sheldrick, 2008)
;
_computing_structure_solution
;
SIR2004 (Burla, <i>et al.</i>, 2005)
;
_diffrn_ambient_temperature 173(2)
_diffrn_detector_area_resol_mean 6.849
_diffrn_measured_fraction_theta_full 0.996
_diffrn_measured_fraction_theta_max 0.997
_diffrn_measurement_device_type 'Rigaku XtaLAB mini'
_diffrn_measurement_method \w
_diffrn_radiation_type MoK\a
_diffrn_radiation_wavelength 0.71075
_diffrn_reflns_av_R_equivalents 0.0617
_diffrn_reflns_limit_h_max 18
_diffrn_reflns_limit_h_min -18
_diffrn_reflns_limit_k_max 23
_diffrn_reflns_limit_k_min -23
_diffrn_reflns_limit_l_max 5
_diffrn_reflns_limit_l_min -5
_diffrn_reflns_number 9633
_diffrn_reflns_theta_full 25.242
_diffrn_reflns_theta_max 26.366
_diffrn_reflns_theta_min 3.019
_exptl_absorpt_coefficient_mu 0.092
_exptl_absorpt_correction_T_max 0.988
_exptl_absorpt_correction_T_min 0.779
_exptl_absorpt_correction_type multi-scan
_exptl_absorpt_process_details
;
(<i>REQAB</i>; Rigaku, 1998)
;
_exptl_crystal_colour colorless
_exptl_crystal_density_diffrn 1.367
_exptl_crystal_density_method 'not measured'
_exptl_crystal_description prism
_exptl_crystal_F_000 504
_exptl_crystal_size_max 0.620
_exptl_crystal_size_mid 0.150
_exptl_crystal_size_min 0.130
_refine_diff_density_max 0.127
_refine_diff_density_min -0.139
_refine_ls_extinction_method none
_refine_ls_goodness_of_fit_ref 1.046
_refine_ls_hydrogen_treatment constr
_refine_ls_matrix_type full
_refine_ls_number_parameters 163
_refine_ls_number_reflns 2381
_refine_ls_number_restraints 1
_refine_ls_restrained_S_all 1.046
_refine_ls_R_factor_all 0.0620
_refine_ls_R_factor_gt 0.0467
_refine_ls_shift/su_max 0.000
_refine_ls_shift/su_mean 0.000
_refine_ls_structure_factor_coef Fsqd
_refine_ls_weighting_details 'w=1/[\s^2^(Fo^2^)+(0.0420P)^2^+0.0415P] where P=(Fo^2^+2Fc^2^)/3'
_refine_ls_weighting_scheme calc
_refine_ls_wR_factor_gt 0.0951
_refine_ls_wR_factor_ref 0.1005
_reflns_number_gt 1895
_reflns_number_total 2381
_reflns_threshold_expression I>2\s(I)
_cod_data_source_file zs2322sup1.cif
_cod_data_source_block I
_cod_database_code 2240350
_cod_database_fobs_code 2240350
_shelx_space_group_comment
;
The symmetry employed for this shelxl refinement is uniquely defined
by the following loop, which should always be used as a source of
symmetry information in preference to the above space-group names.
They are only intended as comments.
;
_shelxl_version_number 2.013

loop_
_space_group_symop_operation_xyz
'x, y, z'
'-x+1/2, y+1/2, z+1/2'
'x+1/2, -y+1/2, z'
'-x, -y, z+1/2'

loop_
_atom_site_type_symbol
_atom_site_label
_atom_site_fract_x
_atom_site_fract_y
_atom_site_fract_z
_atom_site_U_iso_or_equiv
_atom_site_adp_type
_atom_site_calc_flag
_atom_site_occupancy
N N1 0.74693(19) -0.17388(14) 0.3737(8) 0.0581(9) Uani d 1
N N2 0.87942(16) -0.11410(13) 0.4504(8) 0.0471(7) Uani d 1
N N3 0.80940(15) -0.08386(12) 0.6125(7) 0.0344(6) Uani d 1
N N4 0.75319(15) 0.06501(11) 0.4587(6) 0.0324(6) Uani d 1
N N5 0.58336(15) 0.13416(11) 0.2984(7) 0.0331(6) Uani d 1
N N6 0.54335(16) 0.19034(12) 0.4433(7) 0.0410(7) Uani d 1
N N7 0.46408(16) 0.08922(13) 0.5355(8) 0.0486(8) Uani d 1
C C1 0.7326(2) -0.12001(18) 0.5624(11) 0.0527(10) Uani d 1
H H1 0.6744 -0.1086 0.6513 0.063 Uiso calc 1
C C2 0.8376(2) -0.16807(16) 0.3142(9) 0.0466(8) Uani d 1
H H2 0.8693 -0.2005 0.1832 0.056 Uiso calc 1
C C3 0.8238(2) -0.02053(16) 0.7995(9) 0.0479(8) Uani d 1
H H3A 0.8815 -0.0263 0.9202 0.057 Uiso calc 1
H H3B 0.7720 -0.0158 0.9478 0.057 Uiso calc 1
C C4 0.83028(19) 0.04624(15) 0.6106(8) 0.0370(7) Uani d 1
C C5 0.9105(2) 0.08642(18) 0.5924(10) 0.0503(9) Uani d 1
H H5 0.9649 0.0713 0.6968 0.060 Uiso calc 1
C C6 0.9106(2) 0.14789(19) 0.4231(11) 0.0583(11) Uani d 1
H H6 0.9650 0.1761 0.4103 0.070 Uiso calc 1
C C7 0.8316(2) 0.16875(16) 0.2710(9) 0.0479(9) Uani d 1
H H7 0.8299 0.2116 0.1541 0.057 Uiso calc 1
C C8 0.75449(19) 0.12512(14) 0.2939(8) 0.0344(7) Uani d 1
C C9 0.6670(2) 0.14229(16) 0.1146(9) 0.0439(8) Uani d 1
H H9A 0.6706 0.1920 0.0383 0.053 Uiso calc 1
H H9B 0.6632 0.1105 -0.0677 0.053 Uiso calc 1
C C10 0.47173(19) 0.16046(16) 0.5807(9) 0.0431(8) Uani d 1
H H10 0.4289 0.1868 0.7018 0.052 Uiso calc 1
C C11 0.5357(2) 0.07513(15) 0.3578(9) 0.0429(9) Uani d 1
H H11 0.5512 0.0290 0.2824 0.052 Uiso calc 1

loop_
_atom_site_aniso_label
_atom_site_aniso_U_11
_atom_site_aniso_U_22
_atom_site_aniso_U_33
_atom_site_aniso_U_12
_atom_site_aniso_U_13
_atom_site_aniso_U_23
N1 0.0518(18) 0.0445(15) 0.078(3) -0.0075(13) 0.0027(18) 0.0032(18)
N2 0.0368(14) 0.0460(16) 0.0585(19) 0.0077(12) 0.0104(15) -0.0035(16)
N3 0.0302(12) 0.0366(13) 0.0363(14) 0.0103(10) 0.0026(13) 0.0052(13)
N4 0.0329(12) 0.0329(12) 0.0313(13) 0.0012(10) -0.0026(12) 0.0014(12)
N5 0.0354(13) 0.0277(12) 0.0360(14) 0.0054(10) -0.0040(13) 0.0027(13)
N6 0.0381(14) 0.0332(13) 0.0517(17) 0.0066(11) 0.0028(14) -0.0044(14)
N7 0.0324(13) 0.0380(14) 0.075(2) 0.0003(11) -0.0032(16) 0.0069(15)
C1 0.0325(16) 0.0492(19) 0.076(3) 0.0049(15) 0.009(2) 0.006(2)
C2 0.060(2) 0.0330(16) 0.047(2) 0.0072(15) 0.012(2) 0.0037(18)
C3 0.059(2) 0.0491(19) 0.0351(18) 0.0175(16) -0.0100(18) -0.003(2)
C4 0.0407(16) 0.0368(16) 0.0336(17) 0.0084(13) -0.0027(17) -0.0110(16)
C5 0.0336(16) 0.054(2) 0.063(2) 0.0063(15) -0.0096(19) -0.022(2)
C6 0.0388(18) 0.053(2) 0.084(3) -0.0119(16) 0.010(2) -0.017(2)
C7 0.0506(19) 0.0322(16) 0.061(2) -0.0024(14) 0.015(2) -0.0041(19)
C8 0.0358(15) 0.0317(15) 0.0358(16) 0.0037(12) 0.0070(16) -0.0025(15)
C9 0.0487(18) 0.0433(18) 0.0397(18) 0.0095(14) 0.0042(18) 0.0100(17)
C10 0.0341(15) 0.0393(17) 0.056(2) 0.0056(13) 0.0041(18) -0.0016(18)
C11 0.0430(18) 0.0278(15) 0.058(3) 0.0016(13) -0.0109(18) -0.0060(16)

loop_
_atom_type_symbol
_atom_type_description
_atom_type_scat_dispersion_real
_atom_type_scat_dispersion_imag
_atom_type_scat_source
N N 0.0061 0.0033 'International Tables Vol C Tables 4.2.6.8 and 6.1.1.4'
C C 0.0033 0.0016 'International Tables Vol C Tables 4.2.6.8 and 6.1.1.4'
H H 0.0000 0.0000 'International Tables Vol C Tables 4.2.6.8 and 6.1.1.4'

loop_
_geom_angle_atom_site_label_1
_geom_angle_atom_site_label_2
_geom_angle_atom_site_label_3
_geom_angle
C1 N1 C2 102.2(3)
C2 N2 N3 102.0(2)
C1 N3 N2 109.3(3)
C1 N3 C3 129.2(3)
N2 N3 C3 121.5(2)
C8 N4 C4 118.1(2)
C11 N5 N6 109.6(3)
C11 N5 C9 128.6(3)
N6 N5 C9 121.7(2)
C10 N6 N5 102.3(2)
C11 N7 C10 102.6(2)
N1 C1 N3 111.3(3)
N1 C1 H1 124.4
N3 C1 H1 124.4
N2 C2 N1 115.2(3)
N2 C2 H2 122.4
N1 C2 H2 122.4
N3 C3 C4 112.9(3)
N3 C3 H3A 109.0
C4 C3 H3A 109.0
N3 C3 H3B 109.0
C4 C3 H3B 109.0
H3A C3 H3B 107.8
N4 C4 C5 121.8(3)
N4 C4 C3 115.7(3)
C5 C4 C3 122.5(3)
C6 C5 C4 119.3(3)
C6 C5 H5 120.3
C4 C5 H5 120.3
C5 C6 C7 119.7(3)
C5 C6 H6 120.1
C7 C6 H6 120.1
C6 C7 C8 117.8(3)
C6 C7 H7 121.1
C8 C7 H7 121.1
N4 C8 C7 123.2(3)
N4 C8 C9 116.1(2)
C7 C8 C9 120.6(3)
N5 C9 C8 113.1(3)
N5 C9 H9A 109.0
C8 C9 H9A 109.0
N5 C9 H9B 109.0
C8 C9 H9B 109.0
H9A C9 H9B 107.8
N6 C10 N7 114.7(3)
N6 C10 H10 122.6
N7 C10 H10 122.6
N7 C11 N5 110.7(3)
N7 C11 H11 124.6
N5 C11 H11 124.6

loop_
_geom_bond_atom_site_label_1
_geom_bond_atom_site_label_2
_geom_bond_distance
N1 C1 1.314(4)
N1 C2 1.340(4)
N2 C2 1.318(4)
N2 N3 1.356(3)
N3 C1 1.319(4)
N3 C3 1.451(4)
N4 C8 1.333(4)
N4 C4 1.341(4)
N5 C11 1.329(3)
N5 N6 1.355(3)
N5 C9 1.455(4)
N6 C10 1.319(4)
N7 C11 1.317(4)
N7 C10 1.354(4)
C1 H1 0.9500
C2 H2 0.9500
C3 C4 1.497(4)
C3 H3A 0.9900
C3 H3B 0.9900
C4 C5 1.386(4)
C5 C6 1.365(5)
C5 H5 0.9500
C6 C7 1.375(5)
C6 H6 0.9500
C7 C8 1.386(4)
C7 H7 0.9500
C8 C9 1.519(4)
C9 H9A 0.9900
C9 H9B 0.9900
C10 H10 0.9500
C11 H11 0.9500

loop_
_geom_hbond_atom_site_label_D
_geom_hbond_atom_site_label_H
_geom_hbond_atom_site_label_A
_geom_hbond_site_symmetry_A
_geom_hbond_distance_DH
_geom_hbond_distance_HA
_geom_hbond_distance_DA
_geom_hbond_angle_DHA
C2 H2 N6 2_644 0.95 2.62 3.547(4) 166
C11 H11 N7 4_654 0.95 2.47 3.381(4) 161
C1 H1 N7 4_655 0.95 2.63 3.551(4) 164
C9 H9B N4 1_554 0.99 2.57 3.419(5) 144
C5 H5 N2 4_755 0.95 2.63 3.449(4) 145

loop_
_geom_torsion_atom_site_label_1
_geom_torsion_atom_site_label_2
_geom_torsion_atom_site_label_3
_geom_torsion_atom_site_label_4
_geom_torsion
C2 N2 N3 C1 -0.6(4)
C2 N2 N3 C3 -179.3(3)
C11 N5 N6 C10 -0.7(3)
C9 N5 N6 C10 -179.7(3)
C2 N1 C1 N3 0.3(4)
N2 N3 C1 N1 0.2(4)
C3 N3 C1 N1 178.8(3)
N3 N2 C2 N1 0.8(4)
C1 N1 C2 N2 -0.7(4)
C1 N3 C3 C4 -101.9(4)
N2 N3 C3 C4 76.6(3)
C8 N4 C4 C5 -1.8(4)
C8 N4 C4 C3 178.2(3)
N3 C3 C4 N4 65.3(3)
N3 C3 C4 C5 -114.7(3)
N4 C4 C5 C6 2.0(5)
C3 C4 C5 C6 -178.0(3)
C4 C5 C6 C7 -0.6(6)
C5 C6 C7 C8 -0.8(5)
C4 N4 C8 C7 0.3(5)
C4 N4 C8 C9 177.3(3)
C6 C7 C8 N4 1.0(5)
C6 C7 C8 C9 -175.9(3)
C11 N5 C9 C8 -83.0(4)
N6 N5 C9 C8 95.8(3)
N4 C8 C9 N5 46.9(4)
C7 C8 C9 N5 -136.0(3)
N5 N6 C10 N7 0.6(4)
C11 N7 C10 N6 -0.3(4)
C10 N7 C11 N5 -0.2(4)
N6 N5 C11 N7 0.6(4)
C9 N5 C11 N7 179.5(3)
